data_7024596
loop_
_publ_author_name
'Ramos, Alberto'
'Stephan, Douglas W.'

_publ_section_title
;
 Titanium ferrocenyl-phosphinimide complexes.
;
_journal_issue 5
_journal_name_full 'Dalton transactions (Cambridge, England : 2003)'
_journal_page_first 1328
_journal_page_last 1338
_journal_paper_doi 10.1039/b918919j
_journal_volume 39
_journal_year 2010
_chemical_formula_sum 'C32 H72 Fe N2 P2 Si2'
_chemical_formula_weight 658.89
_space_group_IT_number 15
_symmetry_cell_setting monoclinic
_symmetry_space_group_name_Hall '-C 2yc'
_symmetry_space_group_name_H-M 'C 1 2/c 1'
_atom_sites_solution_hydrogens geom
_atom_sites_solution_primary direct
_atom_sites_solution_secondary difmap
_audit_creation_method SHELXL-97
_cell_angle_alpha 90.00
_cell_angle_beta 104.8850(10)
_cell_angle_gamma 90.00
_cell_formula_units_Z 4
_cell_length_a 26.915(3)
_cell_length_b 9.7197(11)
_cell_length_c 15.1251(18)
_cell_measurement_temperature 298(2)
_cell_measurement_theta_max 25.0
_cell_measurement_theta_min 2.0
_cell_volume 3824.0(8)
_computing_structure_refinement 'SHELXL-97 (Sheldrick, 1997)'
_computing_structure_solution 'SHELXS-97 (Sheldrick, 1990)'
_diffrn_ambient_temperature 298(2)
_diffrn_measured_fraction_theta_full 1.000
_diffrn_measured_fraction_theta_max 1.000
_diffrn_radiation_monochromator graphite
_diffrn_radiation_source 'fine-focus sealed tube'
_diffrn_radiation_type MoK\a
_diffrn_radiation_wavelength 0.71073
_diffrn_reflns_av_R_equivalents 0.0299
_diffrn_reflns_av_sigmaI/netI 0.0213
_diffrn_reflns_limit_h_max 32
_diffrn_reflns_limit_h_min -32
_diffrn_reflns_limit_k_max 11
_diffrn_reflns_limit_k_min -11
_diffrn_reflns_limit_l_max 17
_diffrn_reflns_limit_l_min -17
_diffrn_reflns_number 17871
_diffrn_reflns_theta_full 25.00
_diffrn_reflns_theta_max 25.00
_diffrn_reflns_theta_min 2.24
_exptl_absorpt_coefficient_mu 0.563
_exptl_absorpt_correction_T_max 1.000000
_exptl_absorpt_correction_T_min 0.495593
_exptl_absorpt_correction_type empirical
_exptl_crystal_density_diffrn 1.144
_exptl_crystal_density_method 'not measured'
_exptl_crystal_F_000 1448
_exptl_crystal_size_max 0.28
_exptl_crystal_size_mid 0.16
_exptl_crystal_size_min 0.14
_refine_diff_density_max 0.297
_refine_diff_density_min -0.178
_refine_diff_density_rms 0.044
_refine_ls_extinction_method none
_refine_ls_goodness_of_fit_ref 1.034
_refine_ls_hydrogen_treatment constr
_refine_ls_matrix_type full
_refine_ls_number_parameters 178
_refine_ls_number_reflns 3370
_refine_ls_number_restraints 0
_refine_ls_restrained_S_all 1.034
_refine_ls_R_factor_all 0.0435
_refine_ls_R_factor_gt 0.0338
_refine_ls_shift/su_max 0.001
_refine_ls_shift/su_mean 0.000
_refine_ls_structure_factor_coef Fsqd
_refine_ls_weighting_details 'calc w=1/[\s^2^(Fo^2^)+(0.0611P)^2^+1.3658P] where P=(Fo^2^+2Fc^2^)/3'
_refine_ls_weighting_scheme calc
_refine_ls_wR_factor_gt 0.0910
_refine_ls_wR_factor_ref 0.0995
_reflns_number_gt 2817
_reflns_number_total 3370
_reflns_threshold_expression >2sigma(I)
_cod_data_source_file b918919j.txt
_cod_data_source_block '[Fe{5-C5H4PtBu2(NSiMe3)}2]'
_cod_original_cell_volume 3824.1(8)
_cod_original_sg_symbol_H-M C2/c
_cod_database_code 7024596

loop_
_symmetry_equiv_pos_as_xyz
'x, y, z'
'-x, y, -z+1/2'
'x+1/2, y+1/2, z'
'-x+1/2, y+1/2, -z+1/2'
'-x, -y, -z'
'x, -y, z-1/2'
'-x+1/2, -y+1/2, -z'
'x+1/2, -y+1/2, z-1/2'

loop_
_atom_site_label
_atom_site_type_symbol
_atom_site_fract_x
_atom_site_fract_y
_atom_site_fract_z
_atom_site_U_iso_or_equiv
_atom_site_adp_type
_atom_site_occupancy
_atom_site_symmetry_multiplicity
_atom_site_calc_flag
_atom_site_refinement_flags
Fe1 Fe 0.0000 0.77663(4) 0.2500 0.04281(14) Uani 1 2 d S
P1 P -0.125066(19) 0.85071(5) 0.27408(4) 0.04253(16) Uani 1 1 d .
N1 N -0.11803(8) 0.7612(2) 0.35910(13) 0.0603(5) Uani 1 1 d .
Si1 Si -0.11931(3) 0.65817(6) 0.44491(4) 0.05396(18) Uani 1 1 d .
C1 C -0.07800(7) 0.8104(2) 0.21158(13) 0.0435(4) Uani 1 1 d .
C2 C -0.05273(7) 0.8921(2) 0.15734(13) 0.0493(5) Uani 1 1 d .
H2A H -0.0533 0.9928 0.1534 0.059 Uiso 1 1 calc R
C3 C -0.02610(9) 0.8028(3) 0.11141(15) 0.0620(6) Uani 1 1 d .
H3A H -0.0053 0.8311 0.0701 0.074 Uiso 1 1 calc R
C4 C -0.03395(9) 0.6678(3) 0.13604(18) 0.0678(7) Uani 1 1 d .
H4A H -0.0199 0.5851 0.1143 0.081 Uiso 1 1 calc R
C5 C -0.06543(8) 0.6703(2) 0.19768(17) 0.0559(6) Uani 1 1 d .
H5A H -0.0771 0.5896 0.2256 0.067 Uiso 1 1 calc R
C6 C -0.12012(8) 1.0373(2) 0.30537(16) 0.0539(5) Uani 1 1 d .
C7 C -0.06377(10) 1.0688(3) 0.3526(2) 0.0745(7) Uani 1 1 d .
H7A H -0.0603 1.1642 0.3693 0.112 Uiso 1 1 calc R
H7B H -0.0428 1.0487 0.3116 0.112 Uiso 1 1 calc R
H7C H -0.0529 1.0131 0.4066 0.112 Uiso 1 1 calc R
C8 C -0.15083(12) 1.0619(3) 0.3766(2) 0.0799(8) Uani 1 1 d .
H8A H -0.1487 1.1573 0.3936 0.120 Uiso 1 1 calc R
H8B H -0.1368 1.0065 0.4297 0.120 Uiso 1 1 calc R
H8C H -0.1861 1.0373 0.3509 0.120 Uiso 1 1 calc R
C9 C -0.13895(12) 1.1372(3) 0.2250(2) 0.0780(8) Uani 1 1 d .
H9A H -0.1350 1.2302 0.2472 0.117 Uiso 1 1 calc R
H9B H -0.1745 1.1197 0.1963 0.117 Uiso 1 1 calc R
H9C H -0.1191 1.1243 0.1813 0.117 Uiso 1 1 calc R
C10 C -0.18672(8) 0.8130(3) 0.18576(17) 0.0596(6) Uani 1 1 d .
C11 C -0.18797(11) 0.8708(4) 0.09111(18) 0.0882(9) Uani 1 1 d .
H11A H -0.2203 0.8483 0.0492 0.132 Uiso 1 1 calc R
H11B H -0.1604 0.8313 0.0699 0.132 Uiso 1 1 calc R
H11C H -0.1840 0.9689 0.0949 0.132 Uiso 1 1 calc R
C12 C -0.19108(10) 0.6554(3) 0.1781(2) 0.0828(8) Uani 1 1 d .
H12A H -0.2222 0.6311 0.1336 0.124 Uiso 1 1 calc R
H12B H -0.1916 0.6173 0.2364 0.124 Uiso 1 1 calc R
H12C H -0.1621 0.6193 0.1595 0.124 Uiso 1 1 calc R
C13 C -0.23291(9) 0.8653(4) 0.2180(2) 0.0892(9) Uani 1 1 d .
H13A H -0.2641 0.8452 0.1723 0.134 Uiso 1 1 calc R
H13B H -0.2299 0.9629 0.2277 0.134 Uiso 1 1 calc R
H13C H -0.2336 0.8204 0.2743 0.134 Uiso 1 1 calc R
C14 C -0.11061(15) 0.4740(3) 0.4161(2) 0.0987(11) Uani 1 1 d .
H14A H -0.1376 0.4476 0.3640 0.148 Uiso 1 1 calc R
H14B H -0.1118 0.4169 0.4673 0.148 Uiso 1 1 calc R
H14C H -0.0780 0.4631 0.4022 0.148 Uiso 1 1 calc R
C15 C -0.18118(13) 0.6717(4) 0.4788(2) 0.1029(11) Uani 1 1 d .
H15A H -0.2092 0.6487 0.4275 0.154 Uiso 1 1 calc R
H15B H -0.1854 0.7641 0.4981 0.154 Uiso 1 1 calc R
H15C H -0.1807 0.6093 0.5282 0.154 Uiso 1 1 calc R
C16 C -0.06577(12) 0.7020(3) 0.54710(17) 0.0768(8) Uani 1 1 d .
H16A H -0.0335 0.6948 0.5314 0.115 Uiso 1 1 calc R
H16B H -0.0661 0.6393 0.5960 0.115 Uiso 1 1 calc R
H16C H -0.0702 0.7943 0.5663 0.115 Uiso 1 1 calc R

loop_
_atom_site_aniso_label
_atom_site_aniso_U_11
_atom_site_aniso_U_22
_atom_site_aniso_U_33
_atom_site_aniso_U_23
_atom_site_aniso_U_13
_atom_site_aniso_U_12
Fe1 0.0346(2) 0.0457(2) 0.0486(2) 0.000 0.01157(17) 0.000
P1 0.0353(3) 0.0473(3) 0.0451(3) 0.0010(2) 0.0105(2) 0.0007(2)
N1 0.0656(12) 0.0595(11) 0.0583(12) 0.0087(9) 0.0204(10) 0.0029(10)
Si1 0.0655(4) 0.0472(3) 0.0493(4) 0.0016(3) 0.0150(3) -0.0063(3)
C1 0.0318(9) 0.0519(11) 0.0452(11) -0.0043(9) 0.0072(8) -0.0021(8)
C2 0.0380(10) 0.0641(13) 0.0440(11) 0.0038(10) 0.0070(8) 0.0007(9)
C3 0.0454(12) 0.0946(19) 0.0465(12) -0.0105(12) 0.0126(10) -0.0066(12)
C4 0.0507(13) 0.0758(17) 0.0785(17) -0.0371(14) 0.0194(12) -0.0064(12)
C5 0.0438(11) 0.0534(12) 0.0710(15) -0.0161(11) 0.0156(10) -0.0094(10)
C6 0.0558(12) 0.0464(12) 0.0619(13) -0.0024(10) 0.0196(10) 0.0059(10)
C7 0.0700(16) 0.0582(15) 0.0911(19) -0.0256(14) 0.0129(14) -0.0047(12)
C8 0.092(2) 0.0710(17) 0.0880(19) -0.0099(15) 0.0433(16) 0.0153(15)
C9 0.090(2) 0.0562(15) 0.091(2) 0.0143(14) 0.0283(16) 0.0131(13)
C10 0.0348(11) 0.0776(16) 0.0624(14) 0.0007(12) 0.0054(10) -0.0039(10)
C11 0.0636(16) 0.132(3) 0.0571(15) 0.0077(16) -0.0068(13) -0.0112(16)
C12 0.0534(15) 0.088(2) 0.099(2) -0.0174(16) 0.0048(14) -0.0229(14)
C13 0.0379(13) 0.119(3) 0.109(2) 0.0005(19) 0.0150(14) 0.0031(14)
C14 0.144(3) 0.0485(15) 0.088(2) -0.0018(14) 0.000(2) -0.0022(17)
C15 0.091(2) 0.130(3) 0.101(3) 0.015(2) 0.048(2) -0.017(2)
C16 0.097(2) 0.0729(17) 0.0547(14) -0.0020(13) 0.0097(14) -0.0058(15)

loop_
_atom_type_symbol
_atom_type_description
_atom_type_scat_dispersion_real
_atom_type_scat_dispersion_imag
_atom_type_scat_source
C C 0.0033 0.0016 'International Tables Vol C Tables 4.2.6.8 and 6.1.1.4'
H H 0.0000 0.0000 'International Tables Vol C Tables 4.2.6.8 and 6.1.1.4'
N N 0.0061 0.0033 'International Tables Vol C Tables 4.2.6.8 and 6.1.1.4'
Si Si 0.0817 0.0704 'International Tables Vol C Tables 4.2.6.8 and 6.1.1.4'
P P 0.1023 0.0942 'International Tables Vol C Tables 4.2.6.8 and 6.1.1.4'
Fe Fe 0.3463 0.8444 'International Tables Vol C Tables 4.2.6.8 and 6.1.1.4'

loop_
_geom_angle_atom_site_label_1
_geom_angle_atom_site_label_2
_geom_angle_atom_site_label_3
_geom_angle
_geom_angle_site_symmetry_1
_geom_angle_site_symmetry_3
C5 Fe1 C5 118.46(13) 2 .
C5 Fe1 C4 40.82(9) 2 2
C5 Fe1 C4 102.89(10) . 2
C5 Fe1 C4 102.89(10) 2 .
C5 Fe1 C4 40.82(9) . .
C4 Fe1 C4 117.13(17) 2 .
C5 Fe1 C3 119.99(10) 2 .
C5 Fe1 C3 68.12(10) . .
C4 Fe1 C3 153.56(12) 2 .
C4 Fe1 C3 40.02(11) . .
C5 Fe1 C3 68.12(10) 2 2
C5 Fe1 C3 119.99(10) . 2
C4 Fe1 C3 40.02(11) 2 2
C4 Fe1 C3 153.56(12) . 2
C3 Fe1 C3 165.73(16) . 2
C5 Fe1 C2 68.42(9) 2 2
C5 Fe1 C2 158.01(9) . 2
C4 Fe1 C2 67.90(10) 2 2
C4 Fe1 C2 161.16(9) . 2
C3 Fe1 C2 128.73(10) . 2
C3 Fe1 C2 40.40(9) 2 2
C5 Fe1 C2 158.02(9) 2 .
C5 Fe1 C2 68.42(9) . .
C4 Fe1 C2 161.16(9) 2 .
C4 Fe1 C2 67.91(10) . .
C3 Fe1 C2 40.40(9) . .
C3 Fe1 C2 128.73(10) 2 .
C2 Fe1 C2 113.71(13) 2 .
C5 Fe1 C1 41.12(8) 2 2
C5 Fe1 C1 156.47(9) . 2
C4 Fe1 C1 68.83(9) 2 2
C4 Fe1 C1 121.86(9) . 2
C3 Fe1 C1 109.04(9) . 2
C3 Fe1 C1 68.53(8) 2 2
C2 Fe1 C1 40.82(8) 2 2
C2 Fe1 C1 125.60(8) . 2
C5 Fe1 C1 156.47(9) 2 .
C5 Fe1 C1 41.12(8) . .
C4 Fe1 C1 121.86(9) 2 .
C4 Fe1 C1 68.83(9) . .
C3 Fe1 C1 68.53(8) . .
C3 Fe1 C1 109.04(8) 2 .
C2 Fe1 C1 125.60(8) 2 .
C2 Fe1 C1 40.81(8) . .
C1 Fe1 C1 161.61(11) 2 .
N1 P1 C1 111.47(10) . .
N1 P1 C6 110.77(11) . .
C1 P1 C6 109.17(10) . .
N1 P1 C10 112.61(11) . .
C1 P1 C10 101.27(10) . .
C6 P1 C10 111.17(11) . .
P1 N1 Si1 171.59(15) . .
N1 Si1 C15 111.96(14) . .
N1 Si1 C14 111.65(13) . .
C15 Si1 C14 107.77(17) . .
N1 Si1 C16 110.17(12) . .
C15 Si1 C16 107.98(15) . .
C14 Si1 C16 107.10(14) . .
C5 C1 C2 106.16(18) . .
C5 C1 P1 120.44(16) . .
C2 C1 P1 132.77(16) . .
C5 C1 Fe1 68.09(11) . .
C2 C1 Fe1 69.51(11) . .
P1 C1 Fe1 133.53(11) . .
C3 C2 C1 108.4(2) . .
C3 C2 Fe1 69.61(13) . .
C1 C2 Fe1 69.68(11) . .
C4 C3 C2 108.4(2) . .
C4 C3 Fe1 69.24(15) . .
C2 C3 Fe1 69.99(12) . .
C3 C4 C5 108.5(2) . .
C3 C4 Fe1 70.74(13) . .
C5 C4 Fe1 69.24(13) . .
C4 C5 C1 108.6(2) . .
C4 C5 Fe1 69.94(13) . .
C1 C5 Fe1 70.79(11) . .
C7 C6 C8 106.8(2) . .
C7 C6 C9 109.2(2) . .
C8 C6 C9 109.2(2) . .
C7 C6 P1 108.00(15) . .
C8 C6 P1 108.18(16) . .
C9 C6 P1 115.15(17) . .
C11 C10 C13 110.6(2) . .
C11 C10 C12 108.2(2) . .
C13 C10 C12 107.5(2) . .
C11 C10 P1 113.38(16) . .
C13 C10 P1 110.42(19) . .
C12 C10 P1 106.49(17) . .

loop_
_geom_bond_atom_site_label_1
_geom_bond_atom_site_label_2
_geom_bond_distance
_geom_bond_site_symmetry_2
Fe1 C5 2.020(2) 2
Fe1 C5 2.020(2) .
Fe1 C4 2.029(2) 2
Fe1 C4 2.029(2) .
Fe1 C3 2.048(2) .
Fe1 C3 2.048(2) 2
Fe1 C2 2.053(2) 2
Fe1 C2 2.053(2) .
Fe1 C1 2.0558(19) 2
Fe1 C1 2.0558(19) .
P1 N1 1.5234(19) .
P1 C1 1.807(2) .
P1 C6 1.871(2) .
P1 C10 1.880(2) .
N1 Si1 1.6469(19) .
Si1 C15 1.869(3) .
Si1 C14 1.871(3) .
Si1 C16 1.871(3) .
C1 C5 1.432(3) .
C1 C2 1.433(3) .
C2 C3 1.416(3) .
C3 C4 1.395(4) .
C4 C5 1.412(3) .
C6 C7 1.532(3) .
C6 C8 1.535(3) .
C6 C9 1.536(3) .
C10 C11 1.530(3) .
C10 C13 1.534(4) .
C10 C12 1.539(4) .
